data_7101558
loop_
_publ_author_name
'Stefanie Dehnen'
'Andreas Fuchs'
'Eugen Ruzin'

_publ_section_title
;Fine-Tuning of Optical Properties with Salts of Discrete
or Polymeric, Heterobimetallic Telluride Anions [M4(\m4-Te)(SnTe4)4]10
(M = Mn, Zn, Cd, Hg) and {[Hg4(\m4-Te)(SnTe4)3]6}
;
_journal_issue 46
_journal_name_full 'Chemical Communications'
_journal_paper_doi 10.1039/b610833d
_journal_year 2006
_chemical_formula_sum 'Cd4 H40 K10 O20 Sn4 Te17'
_chemical_formula_weight 3844.88
_chemical_name_systematic
;
?
;
_space_group_IT_number 217
_symmetry_cell_setting cubic
_symmetry_space_group_name_Hall 'I -4 2 3'
_symmetry_space_group_name_H-M 'I -4 3 m'
_atom_sites_solution_primary direct
_atom_sites_solution_secondary difmap
_audit_creation_method SHELXL-97
_cell_angle_alpha 90.00
_cell_angle_beta 90.00
_cell_angle_gamma 90.00
_cell_formula_units_Z 2
_cell_length_a 16.1423(19)
_cell_length_b 16.1423(19)
_cell_length_c 16.1423(19)
_cell_measurement_temperature 203(2)
_cell_volume 4206.3(9)
_computing_structure_refinement 'SHELXL-97 (Sheldrick, 1997)'
_computing_structure_solution 'SHELXS-97 (Sheldrick, 1990)'
_diffrn_ambient_temperature 203(2)
_diffrn_measured_fraction_theta_full 0.952
_diffrn_measured_fraction_theta_max 0.952
_diffrn_radiation_monochromator graphite
_diffrn_radiation_source 'fine-focus sealed tube'
_diffrn_radiation_type AgK\a
_diffrn_radiation_wavelength 0.56087
_diffrn_reflns_av_R_equivalents 0.1450
_diffrn_reflns_av_sigmaI/netI 0.0648
_diffrn_reflns_limit_h_max 14
_diffrn_reflns_limit_h_min -21
_diffrn_reflns_limit_k_max 21
_diffrn_reflns_limit_k_min -19
_diffrn_reflns_limit_l_max 20
_diffrn_reflns_limit_l_min -21
_diffrn_reflns_number 7857
_diffrn_reflns_theta_full 21.98
_diffrn_reflns_theta_max 21.98
_diffrn_reflns_theta_min 2.44
_exptl_absorpt_coefficient_mu 4.460
_exptl_absorpt_correction_T_max 0.32484
_exptl_absorpt_correction_T_min 0.23666
_exptl_absorpt_correction_type semi-empirical
_exptl_crystal_colour black
_exptl_crystal_density_diffrn 3.036
_exptl_crystal_density_method 'not measured'
_exptl_crystal_description 'rhombic dodecahedron'
_exptl_crystal_F_000 3332
_exptl_crystal_size_max 0.24
_exptl_crystal_size_mid 0.24
_exptl_crystal_size_min 0.24
_refine_diff_density_max 1.544
_refine_diff_density_min -0.828
_refine_diff_density_rms 0.149
_refine_ls_extinction_coef 0.0046(5)
_refine_ls_extinction_expression Fc^*^=kFc[1+0.001xFc^2^\l^3^/sin(2\q)]^-1/4^
_refine_ls_extinction_method SHELXL
_refine_ls_goodness_of_fit_ref 1.072
_refine_ls_matrix_type full
_refine_ls_number_parameters 52
_refine_ls_number_reflns 940
_refine_ls_number_restraints 0
_refine_ls_restrained_S_all 1.072
_refine_ls_R_factor_all 0.0707
_refine_ls_R_factor_gt 0.0530
_refine_ls_shift/su_max 0.000
_refine_ls_shift/su_mean 0.000
_refine_ls_structure_factor_coef Fsqd
_refine_ls_weighting_details 'calc w=1/[\s^2^(Fo^2^)+(0.0557P)^2^+15.6472P] where P=(Fo^2^+2Fc^2^)/3'
_refine_ls_weighting_scheme calc
_refine_ls_wR_factor_gt 0.1275
_refine_ls_wR_factor_ref 0.1376
_reflns_number_gt 727
_reflns_number_total 940
_reflns_threshold_expression >2sigma(I)
_cod_data_source_file b610833d.txt
_cod_original_sg_symbol_H-M I-43m
_cod_original_formula_sum 'H40 Cd4 K10 O20 Sn4 Te17'
_cod_database_code 7101558

loop_
_symmetry_equiv_pos_as_xyz
'x, y, z'
'-x, -y, z'
'-x, y, -z'
'x, -y, -z'
'z, x, y'
'z, -x, -y'
'-z, -x, y'
'-z, x, -y'
'y, z, x'
'-y, z, -x'
'y, -z, -x'
'-y, -z, x'
'y, x, z'
'-y, -x, z'
'y, -x, -z'
'-y, x, -z'
'x, z, y'
'-x, z, -y'
'-x, -z, y'
'x, -z, -y'
'z, y, x'
'z, -y, -x'
'-z, y, -x'
'-z, -y, x'
'x+1/2, y+1/2, z+1/2'
'-x+1/2, -y+1/2, z+1/2'
'-x+1/2, y+1/2, -z+1/2'
'x+1/2, -y+1/2, -z+1/2'
'z+1/2, x+1/2, y+1/2'
'z+1/2, -x+1/2, -y+1/2'
'-z+1/2, -x+1/2, y+1/2'
'-z+1/2, x+1/2, -y+1/2'
'y+1/2, z+1/2, x+1/2'
'-y+1/2, z+1/2, -x+1/2'
'y+1/2, -z+1/2, -x+1/2'
'-y+1/2, -z+1/2, x+1/2'
'y+1/2, x+1/2, z+1/2'
'-y+1/2, -x+1/2, z+1/2'
'y+1/2, -x+1/2, -z+1/2'
'-y+1/2, x+1/2, -z+1/2'
'x+1/2, z+1/2, y+1/2'
'-x+1/2, z+1/2, -y+1/2'
'-x+1/2, -z+1/2, y+1/2'
'x+1/2, -z+1/2, -y+1/2'
'z+1/2, y+1/2, x+1/2'
'z+1/2, -y+1/2, -x+1/2'
'-z+1/2, y+1/2, -x+1/2'
'-z+1/2, -y+1/2, x+1/2'

loop_
_atom_site_label
_atom_site_type_symbol
_atom_site_fract_x
_atom_site_fract_y
_atom_site_fract_z
_atom_site_U_iso_or_equiv
_atom_site_adp_type
_atom_site_occupancy
_atom_site_symmetry_multiplicity
_atom_site_calc_flag
_atom_site_refinement_flags
Te1 Te 0.0000 0.0000 0.0000 0.0560(7) Uani 1 24 d S
Te2 Te 0.20081(5) 0.20081(5) 0.00022(9) 0.0935(5) Uani 1 2 d S
Te3 Te 0.25813(7) 0.25813(7) 0.25813(7) 0.1080(10) Uani 1 6 d S
Sn1 Sn 0.16047(7) 0.16047(7) 0.16047(7) 0.0744(6) Uani 1 6 d S
Cd1 Cd 0.09970(7) 0.09970(7) -0.09970(7) 0.0666(5) Uani 1 6 d S
K1A K 0.0000 0.3256(14) 0.0000 0.134(6) Uiso 0.50 4 d SP
K1B K 0.086(4) 0.379(5) 0.086(4) 0.069(16) Uiso 0.05 2 d SP
K2A K 0.091(4) 0.409(3) 0.292(4) 0.133(17) Uiso 0.09 1 d P
K2B K 0.129(5) 0.375(3) 0.375(3) 0.137(19) Uiso 0.13 2 d SP
K2C K 0.190(6) 0.353(4) 0.353(4) 0.13(2) Uiso 0.09 2 d SP
K2D K 0.342(6) 0.369(5) 0.091(5) 0.13(2) Uiso 0.07 1 d P
O1B O 0.187(3) 0.408(3) 0.093(3) 0.135(15) Uiso 0.34 1 d P
O2A O 0.116(6) 0.398(7) 0.116(6) 0.20(4) Uiso 0.39 2 d SP
O2B O 0.142(7) 0.416(10) 0.142(7) 0.23(6) Uiso 0.33 2 d SP
O2C O 0.073(12) 0.487(11) 0.206(10) 0.19(6) Uiso 0.13 1 d P

loop_
_atom_site_aniso_label
_atom_site_aniso_U_11
_atom_site_aniso_U_22
_atom_site_aniso_U_33
_atom_site_aniso_U_23
_atom_site_aniso_U_13
_atom_site_aniso_U_12
Te1 0.0560(7) 0.0560(7) 0.0560(7) 0.000 0.000 0.000
Te2 0.1000(7) 0.1000(7) 0.0805(8) -0.0005(4) -0.0005(4) -0.0401(7)
Te3 0.1080(10) 0.1080(10) 0.1080(10) -0.0306(7) -0.0306(7) -0.0306(7)
Sn1 0.0744(6) 0.0744(6) 0.0744(6) -0.0118(5) -0.0118(5) -0.0118(5)
Cd1 0.0666(5) 0.0666(5) 0.0666(5) 0.0040(5) 0.0040(5) -0.0040(5)

loop_
_atom_type_symbol
_atom_type_description
_atom_type_scat_dispersion_real
_atom_type_scat_dispersion_imag
_atom_type_scat_source
O O 0.0056 0.0036 'International Tables Vol C Tables 4.2.6.8 and 6.1.1.4'
H H 0.0000 0.0000 'International Tables Vol C Tables 4.2.6.8 and 6.1.1.4'
K K 0.1399 0.1562 'International Tables Vol C Tables 4.2.6.8 and 6.1.1.4'
Cd Cd -1.4396 0.7832 'International Tables Vol C Tables 4.2.6.8 and 6.1.1.4'
Sn Sn -1.1587 0.9299 'International Tables Vol C Tables 4.2.6.8 and 6.1.1.4'
Te Te -0.9710 1.0960 'International Tables Vol C Tables 4.2.6.8 and 6.1.1.4'

loop_
_geom_angle_atom_site_label_1
_geom_angle_atom_site_label_2
_geom_angle_atom_site_label_3
_geom_angle
_geom_angle_site_symmetry_1
_geom_angle_site_symmetry_3
Cd1 Te1 Cd1 109.5 2 4
Cd1 Te1 Cd1 109.5 2 3
Cd1 Te1 Cd1 109.5 4 3
Cd1 Te1 Cd1 109.5 2 .
Cd1 Te1 Cd1 109.5 4 .
Cd1 Te1 Cd1 109.5 3 .
Sn1 Te2 Cd1 105.35(6) . .
Te3 Sn1 Te2 105.67(4) . 9
Te3 Sn1 Te2 105.67(4) . 5
Te2 Sn1 Te2 112.99(4) 9 5
Te3 Sn1 Te2 105.67(4) . .
Te2 Sn1 Te2 112.99(4) 9 .
Te2 Sn1 Te2 112.99(4) 5 .
Te1 Cd1 Te2 109.79(4) . .
Te1 Cd1 Te2 109.79(4) . 11
Te2 Cd1 Te2 109.15(4) . 11
Te1 Cd1 Te2 109.79(4) . 8
Te2 Cd1 Te2 109.15(4) . 8
Te2 Cd1 Te2 109.15(4) 11 8

loop_
_geom_bond_atom_site_label_1
_geom_bond_atom_site_label_2
_geom_bond_distance
_geom_bond_site_symmetry_2
Te1 Cd1 2.7876(19) 2
Te1 Cd1 2.7876(19) 4
Te1 Cd1 2.7876(19) 3
Te1 Cd1 2.7876(19) .
Te2 Sn1 2.7459(15) .
Te2 Cd1 2.8159(14) .
Te2 K2C 3.08(5) 31_554
Te2 K2C 3.08(5) 26_554
Te2 K1B 3.70(6) 9
Te2 K1B 3.70(6) .
Te2 K2A 3.66(6) 43_554
Te2 K2A 3.66(6) 31_554
Te2 K2B 3.63(6) 31_554
Te2 K2B 3.63(6) 26_554
Te2 K2D 3.84(8) .
Te2 K2D 3.84(8) 13
Te3 K2C 2.43(9) 5
Te3 K2C 2.43(9) .
Te3 K2C 2.43(9) 9
Te3 Sn1 2.731(3) .
Te3 K2B 3.39(7) .
Te3 K2B 3.39(7) 9
Te3 K2B 3.39(7) 5
Te3 K2D 3.51(7) .
Te3 K2D 3.51(7) 17
Te3 K2D 3.51(7) 5
Te3 K2D 3.51(7) 21
Te3 K2D 3.51(7) 9
Sn1 Te2 2.7459(15) 9
Sn1 Te2 2.7459(15) 5
Cd1 Te2 2.8159(14) 11
Cd1 Te2 2.8159(14) 8
K1A K1B 2.14(8) .
K1A K1B 2.14(8) 3
K1A O2A 2.90(13) .
K1A O2A 2.90(13) 3
K1A K2B 2.95(7) 30_455
K1A K2B 2.95(7) 31_554
K1A K2C 3.36(9) 30_455
K1A K2C 3.36(9) 31_554
K1A K2D 3.57(8) 35_455
K1A K2D 3.57(8) 44_455
K1A K2D 3.57(8) 36_554
K1A K2D 3.57(8) 43_554
K1B O2B 1.41(19) .
K1B O1B 1.71(8) 21
K1B O1B 1.71(8) .
K1B K1B 3.91(17) 3
K1B O2C 2.61(18) .
K1B O2C 2.61(18) 21
K1B K2B 3.46(8) 30_455
K1B K2B 3.46(8) 31_554
K1B Te2 3.70(6) 5
K2A K2D 1.04(9) 21
K2A K2B 1.57(8) .
K2A O1B 1.68(8) 21
K2A O2C 1.89(18) .
K2A K2D 1.66(13) 5
K2A O2C 1.71(19) 39_455
K2A K2C 2.09(10) .
K2A O2B 2.55(11) .
K2A O2C 2.9(2) 40
K2A K2A 2.69(13) 17
K2A O2A 2.86(9) .
K2A O1B 2.99(7) 34
K2B K2D 0.81(8) 5
K2B K2D 0.81(8) 21
K2B K2C 1.11(10) .
K2B K2A 1.57(8) 17
K2B O2C 2.8(2) 39_455
K2B O2C 2.8(2) 35_455
K2B K1A 2.95(7) 34
K2B O1B 3.13(7) 5
K2B O1B 3.13(7) 21
K2B O2C 3.39(16) 17
K2B O2C 3.39(16) .
K2C K2D 1.63(11) 5
K2C K2D 1.63(11) 21
K2C K2A 2.09(10) 17
K2C Te2 3.08(5) 34
K2C Te2 3.08(5) 26
K2C O1B 3.23(7) 5
K2C O1B 3.23(7) 21
K2C K1A 3.36(9) 34
K2D K2D 0.63(19) 13
K2D K2B 0.81(8) 9
K2D K2A 1.04(9) 21
K2D K2C 1.63(11) 9
K2D K2A 1.66(14) 9
K2D O2C 2.1(2) 31_554
K2D O1B 2.57(10) .
K2D O2C 2.91(19) 21
K2D O2C 2.5(2) 43_554
K2D O2B 2.85(19) 31_554
K2D O1B 3.05(10) 43_554
K2D O1B 3.13(11) 13
O1B O2B 1.08(5) .
O1B O2A 1.21(7) .
O1B O2C 1.34(16) 21
O1B K2A 1.68(8) 21
O1B K2D 3.05(10) 42
O1B K2A 2.99(7) 31_554
O1B K2A 2.97(8) 32
O1B K2B 3.13(7) 9
O1B K2D 3.13(11) 13
O1B K2C 3.23(7) 9
O2A O2B 0.6(2) .
O2A O1B 1.21(7) 21
O2A K2A 2.86(9) 21
O2A K2D 3.19(13) 34
O2A K2D 3.19(13) 42
O2B O1B 1.08(5) 21
O2B K2A 2.55(11) 21
O2B K2D 2.85(19) 42
O2B K2D 2.85(19) 34
O2B K2A 3.14(16) 40
O2B K2A 3.14(16) 32
O2B K2D 3.42(13) 21
O2C O1B 1.34(16) 21
O2C O2C 2.2(3) 39_455
O2C O2C 2.2(3) 40
O2C K2A 1.71(19) 40
O2C K2D 2.1(2) 34
O2C K2A 2.9(2) 39_455
O2C K2D 2.91(19) 21
O2C K2D 2.5(2) 42
O2C K2B 2.8(2) 32
